data_4509957
loop_
_publ_author_name
'Bhattacharya, Saurav'
'Gnanavel, M.'
'Bhattacharyya, Aninda J.'
'Natarajan, Srinivasan'

_publ_section_title
;
 Organization of Mn-Clusters inpcuandbcuNetworks: Synthesis, Structure,
 and Properties
;
_journal_issue 1
_journal_name_full 'Crystal Growth &amp; Design'
_journal_page_first 310
_journal_paper_doi 10.1021/cg401587r
_journal_volume 14
_journal_year 2014
_chemical_formula_sum 'C84 H48 Mn7 O48 S6'
_chemical_formula_weight 2402.16
_chemical_name_common 'Manganese sulfonyldibenzoates'
_chemical_name_systematic
;
 ?
;
_space_group_IT_number 14
_symmetry_cell_setting monoclinic
_symmetry_space_group_name_Hall '-P 2yn'
_symmetry_space_group_name_H-M 'P 1 21/n 1'
_atom_sites_solution_hydrogens geom
_atom_sites_solution_primary direct
_atom_sites_solution_secondary difmap
_audit_creation_method SHELXL-97
_cell_angle_alpha 90.00
_cell_angle_beta 118.861(3)
_cell_angle_gamma 90.00
_cell_formula_units_Z 2
_cell_length_a 18.0352(10)
_cell_length_b 25.8676(13)
_cell_length_c 18.0584(9)
_cell_measurement_temperature 120(2)
_cell_volume 7378.3(7)
_computing_cell_refinement 'CrysAlisPro CCD (Oxford Diffraction, 2009)'
_computing_data_collection 'CrysAlisPro CCD (Oxford Diffraction, 2009)'
_computing_data_reduction 'CrysAlisPro RED (Oxford Diffraction, 2009)'
_computing_molecular_graphics 'Ortep-3 (Farrugia, 1997) and CAMERON (Watkin et al., 1993)'
_computing_publication_material 'WinGX (Farrugia, 1999)'
_computing_structure_refinement 'SHELXL-97 (Sheldrick, 1997)'
_computing_structure_solution 'SHELXL-97 (Sheldrick, 1997)'
_diffrn_ambient_temperature 120(2)
_diffrn_measured_fraction_theta_full 1.000
_diffrn_measured_fraction_theta_max 1.000
_diffrn_measurement_device_type 'Oxford Xcalibur,Eos(Nova) CCD detector'
_diffrn_measurement_method 'f\w scans'
_diffrn_radiation_monochromator graphite
_diffrn_radiation_source 'fine-focus sealed tube'
_diffrn_radiation_type MoK\a
_diffrn_radiation_wavelength 0.71073
_diffrn_reflns_av_R_equivalents 0.0788
_diffrn_reflns_av_sigmaI/netI 0.1158
_diffrn_reflns_limit_h_max 22
_diffrn_reflns_limit_h_min -21
_diffrn_reflns_limit_k_max 31
_diffrn_reflns_limit_k_min -31
_diffrn_reflns_limit_l_max 22
_diffrn_reflns_limit_l_min -22
_diffrn_reflns_number 57881
_diffrn_reflns_theta_full 26.00
_diffrn_reflns_theta_max 26.00
_diffrn_reflns_theta_min 1.51
_exptl_absorpt_coefficient_mu 0.729
_exptl_absorpt_correction_T_max 0.916
_exptl_absorpt_correction_T_min 0.885
_exptl_absorpt_correction_type multi-scan
_exptl_absorpt_process_details 'CrysAlis RED (Oxford Diffraction,2009)'
_exptl_crystal_colour White
_exptl_crystal_density_diffrn 1.081
_exptl_crystal_density_method 'not measured'
_exptl_crystal_description Block
_exptl_crystal_F_000 2414
_exptl_crystal_size_max 0.19
_exptl_crystal_size_mid 0.14
_exptl_crystal_size_min 0.12
_platon_squeeze_details
;
;
_refine_diff_density_max 0.964
_refine_diff_density_min -0.689
_refine_diff_density_rms 0.085
_refine_ls_extinction_method none
_refine_ls_goodness_of_fit_ref 0.838
_refine_ls_hydrogen_treatment constr
_refine_ls_matrix_type full
_refine_ls_number_parameters 655
_refine_ls_number_reflns 14508
_refine_ls_number_restraints 0
_refine_ls_restrained_S_all 0.838
_refine_ls_R_factor_all 0.1391
_refine_ls_R_factor_gt 0.0696
_refine_ls_shift/su_max 0.001
_refine_ls_shift/su_mean 0.000
_refine_ls_structure_factor_coef Fsqd
_refine_ls_weighting_details 'calc w=1/[\s^2^(Fo^2^)+(0.1121P)^2^+0.0000P] where P=(Fo^2^+2Fc^2^)/3'
_refine_ls_weighting_scheme calc
_refine_ls_wR_factor_gt 0.1820
_refine_ls_wR_factor_ref 0.2040
_reflns_number_gt 6041
_reflns_number_total 14508
_reflns_threshold_expression >2sigma(I)
_cod_data_source_file cg401587r_si_003.cif
_cod_data_source_block compound_II
_cod_depositor_comments
;
The following automatic conversions were performed:

'_symmetry_cell_setting' value 'Monoclinic' changed to 'monoclinic'
according to
/usr/data/users/saulius/automatic-downloads/current/ACS/lib/dictionaries/cif_core.dic
dictionary named 'cif_core.dic' version 2.4.2 from 2011-04-26.

Automatic conversion script
Id: cif_fix_values 2281 2013-09-26 08:29:07Z andrius 
;
_cod_original_sg_symbol_H-M P2(1)/n
_cod_database_code 4509957

loop_
_symmetry_equiv_pos_as_xyz
'x, y, z'
'-x+1/2, y+1/2, -z+1/2'
'-x, -y, -z'
'x-1/2, -y-1/2, z-1/2'

loop_
_atom_site_label
_atom_site_type_symbol
_atom_site_fract_x
_atom_site_fract_y
_atom_site_fract_z
_atom_site_U_iso_or_equiv
_atom_site_adp_type
_atom_site_occupancy
_atom_site_symmetry_multiplicity
_atom_site_calc_flag
_atom_site_refinement_flags
Mn1 Mn 1.0000 0.0000 0.0000 0.0465(3) Uani 1 2 d S
Mn2 Mn 0.92690(5) 0.08314(3) -0.19842(5) 0.0540(2) Uani 1 1 d .
Mn3 Mn 0.89337(6) 0.00004(3) 0.10682(6) 0.0676(3) Uani 1 1 d .
Mn4 Mn 0.80174(5) 0.08320(3) -0.07292(5) 0.0541(2) Uani 1 1 d .
S1 S 0.53421(10) -0.09614(5) -0.46593(10) 0.0681(4) Uani 1 1 d .
S2 S 0.43971(17) -0.17623(8) -0.2282(2) 0.1386(11) Uani 1 1 d .
S3 S 0.7724(2) -0.17614(9) 0.44001(17) 0.1395(12) Uani 1 1 d .
O1 O 0.91579(17) 0.04786(9) 0.02127(16) 0.0332(7) Uani 1 1 d .
O2 O 1.02073(17) 0.04811(9) -0.08492(16) 0.0312(6) Uani 1 1 d .
O3 O 0.8905(2) -0.03242(12) -0.1099(2) 0.0557(9) Uani 1 1 d .
O4 O 0.6293(3) -0.34689(13) -0.4408(2) 0.0799(12) Uani 1 1 d .
O5 O 0.2303(3) -0.11371(14) -0.0187(3) 0.0857(13) Uani 1 1 d .
O6 O 0.7204(2) 0.01703(14) -0.0954(2) 0.0716(11) Uani 1 1 d .
O7 O 0.6936(3) 0.12280(17) -0.1755(3) 0.1136(17) Uani 1 1 d .
O8 O 0.8373(2) 0.04624(11) -0.1629(2) 0.0591(9) Uani 1 1 d .
O9 O 0.5591(3) -0.34678(13) -0.3710(3) 0.0803(12) Uani 1 1 d .
O10 O 0.9819(3) -0.11439(14) 0.2311(3) 0.0835(13) Uani 1 1 d .
O11 O 0.9050(3) 0.01695(14) 0.7211(2) 0.0725(11) Uani 1 1 d .
O12 O 0.8237(3) 0.12281(17) -0.3070(3) 0.1142(17) Uani 1 1 d .
O13 O 0.1920(4) -0.0518(2) -0.1123(3) 0.128(2) Uani 1 1 d .
O14 O 0.8872(3) -0.0517(2) 0.1918(3) 0.1208(19) Uani 1 1 d .
O15 O 0.7931(3) -0.04188(17) 0.0042(3) 0.0891(14) Uani 1 1 d .
O16 O 1.0035(3) -0.04181(17) 0.7925(3) 0.0892(14) Uani 1 1 d .
O17 O 0.5404(3) -0.08091(14) -0.5394(2) 0.0999(16) Uani 1 1 d .
O18 O 0.4610(3) -0.08082(14) -0.4600(3) 0.0996(16) Uani 1 1 d .
O19 O 0.3961(5) -0.1687(3) -0.3188(5) 0.203(4) Uani 1 1 d .
O20 O 0.4702(4) -0.22679(19) -0.1950(6) 0.189(4) Uani 1 1 d .
O21 O 0.6842(6) -0.1703(3) 0.3977(4) 0.201(4) Uani 1 1 d .
O22 O 0.8051(6) -0.22737(19) 0.4698(4) 0.189(4) Uani 1 1 d .
O23 O 0.9990(7) 0.1455(3) 0.1292(4) 0.277(6) Uani 1 1 d .
O24 O 0.8696(4) -0.1459(3) 0.0035(7) 0.294(6) Uani 1 1 d .
C1 C 0.8357(4) -0.00378(19) -0.1645(3) 0.0503(13) Uani 1 1 d .
C2 C 0.7611(3) -0.02695(17) -0.2387(3) 0.0477(12) Uani 1 1 d .
C3 C 0.6999(4) 0.00270(18) -0.3001(3) 0.0607(15) Uani 1 1 d .
H3 H 0.7053 0.0385 -0.2949 0.073 Uiso 1 1 calc R
C4 C 0.6304(4) -0.01751(19) -0.3695(4) 0.0707(17) Uani 1 1 d .
H4 H 0.5896 0.0038 -0.4103 0.085 Uiso 1 1 calc R
C5 C 0.6238(3) -0.07139(17) -0.3761(3) 0.0542(14) Uani 1 1 d .
C6 C 0.6856(4) -0.10227(18) -0.3148(4) 0.0628(15) Uani 1 1 d .
H6 H 0.6813 -0.1381 -0.3196 0.075 Uiso 1 1 calc R
C7 C 0.7523(4) -0.08025(17) -0.2479(3) 0.0552(13) Uani 1 1 d .
H7 H 0.7933 -0.1014 -0.2070 0.066 Uiso 1 1 calc R
C8 C 0.5452(3) -0.16307(16) -0.4548(3) 0.0505(13) Uani 1 1 d .
C9 C 0.5137(3) -0.18952(19) -0.4096(4) 0.0655(15) Uani 1 1 d .
H9 H 0.4843 -0.1718 -0.3871 0.079 Uiso 1 1 calc R
C10 C 0.5257(3) -0.24161(18) -0.3976(3) 0.0602(14) Uani 1 1 d .
H10 H 0.5026 -0.2592 -0.3687 0.072 Uiso 1 1 calc R
C11 C 0.5719(3) -0.26863(16) -0.4280(3) 0.0485(12) Uani 1 1 d .
C12 C 0.6030(4) -0.24182(18) -0.4738(3) 0.0647(15) Uani 1 1 d .
H12 H 0.6327 -0.2595 -0.4961 0.078 Uiso 1 1 calc R
C13 C 0.5903(4) -0.18921(19) -0.4867(3) 0.0614(15) Uani 1 1 d .
H13 H 0.6122 -0.1715 -0.5167 0.074 Uiso 1 1 calc R
C14 C 0.5878(4) -0.32505(17) -0.4125(4) 0.0630(15) Uani 1 1 d .
C15 C 0.7317(5) -0.0264(2) -0.0611(5) 0.0757(19) Uani 1 1 d .
C16 C 0.6576(4) -0.0630(2) -0.1043(5) 0.0725(18) Uani 1 1 d .
C17 C 0.5924(5) -0.0544(3) -0.1859(5) 0.089(2) Uani 1 1 d .
H17 H 0.5929 -0.0244 -0.2140 0.107 Uiso 1 1 calc R
C18 C 0.5257(5) -0.0897(3) -0.2270(5) 0.101(2) Uani 1 1 d .
H18 H 0.4834 -0.0833 -0.2821 0.121 Uiso 1 1 calc R
C19 C 0.5230(5) -0.1330(3) -0.1861(6) 0.100(3) Uani 1 1 d .
C20 C 0.5865(5) -0.1430(3) -0.1056(7) 0.119(3) Uani 1 1 d .
H20 H 0.5837 -0.1730 -0.0787 0.143 Uiso 1 1 calc R
C21 C 0.6576(5) -0.1085(2) -0.0612(6) 0.107(3) Uani 1 1 d .
H21 H 0.7010 -0.1159 -0.0071 0.128 Uiso 1 1 calc R
C22 C 0.3758(5) -0.1543(3) -0.1863(5) 0.093(2) Uani 1 1 d .
C23 C 0.3210(5) -0.1154(3) -0.2259(5) 0.118(3) Uani 1 1 d .
H23 H 0.3150 -0.1026 -0.2767 0.141 Uiso 1 1 calc R
C24 C 0.2736(5) -0.0943(3) -0.1917(4) 0.110(3) Uani 1 1 d .
H24 H 0.2386 -0.0660 -0.2170 0.132 Uiso 1 1 calc R
C25 C 0.2794(4) -0.1163(2) -0.1187(4) 0.0704(17) Uani 1 1 d .
C26 C 0.3309(5) -0.1562(2) -0.0816(5) 0.096(2) Uani 1 1 d .
H26 H 0.3338 -0.1710 -0.0333 0.115 Uiso 1 1 calc R
C27 C 0.3810(5) -0.1760(2) -0.1154(5) 0.106(3) Uani 1 1 d .
H27 H 0.4173 -0.2037 -0.0895 0.127 Uiso 1 1 calc R
C28 C 0.2296(4) -0.0921(2) -0.0798(5) 0.0806(19) Uani 1 1 d .
C29 C 0.9196(5) -0.0922(2) 0.2288(4) 0.081(2) Uani 1 1 d .
C30 C 0.8819(4) -0.1165(2) 0.2797(4) 0.0675(16) Uani 1 1 d .
C31 C 0.8104(5) -0.0955(3) 0.2735(4) 0.106(2) Uani 1 1 d .
H31 H 0.7857 -0.0672 0.2382 0.127 Uiso 1 1 calc R
C32 C 0.7733(5) -0.1159(4) 0.3199(5) 0.123(3) Uani 1 1 d .
H32 H 0.7221 -0.1029 0.3126 0.148 Uiso 1 1 calc R
C33 C 0.8127(6) -0.1543(3) 0.3747(5) 0.096(3) Uani 1 1 d .
C34 C 0.8845(6) -0.1758(2) 0.3823(5) 0.118(3) Uani 1 1 d .
H34 H 0.9111 -0.2026 0.4204 0.142 Uiso 1 1 calc R
C35 C 0.9193(5) -0.1566(2) 0.3308(4) 0.097(2) Uani 1 1 d .
H35 H 0.9670 -0.1719 0.3331 0.117 Uiso 1 1 calc R
C36 C 0.8141(6) -0.1327(3) 0.5230(5) 0.095(3) Uani 1 1 d .
C37 C 0.7741(5) -0.0897(3) 0.5265(4) 0.098(2) Uani 1 1 d .
H37 H 0.7190 -0.0831 0.4845 0.117 Uiso 1 1 calc R
C38 C 0.8160(5) -0.0549(2) 0.5941(4) 0.083(2) Uani 1 1 d .
H38 H 0.7879 -0.0249 0.5951 0.099 Uiso 1 1 calc R
C39 C 0.8965(5) -0.0633(2) 0.6587(4) 0.0718(18) Uani 1 1 d .
C40 C 0.9401(6) -0.1080(3) 0.6578(4) 0.110(3) Uani 1 1 d .
H40 H 0.9947 -0.1151 0.7006 0.131 Uiso 1 1 calc R
C41 C 0.8950(7) -0.1427(2) 0.5860(5) 0.107(3) Uani 1 1 d .
H41 H 0.9218 -0.1727 0.5829 0.129 Uiso 1 1 calc R
C42 C 0.9401(5) -0.0257(2) 0.7321(4) 0.0727(18) Uani 1 1 d .

loop_
_atom_site_aniso_label
_atom_site_aniso_U_11
_atom_site_aniso_U_22
_atom_site_aniso_U_33
_atom_site_aniso_U_23
_atom_site_aniso_U_13
_atom_site_aniso_U_12
Mn1 0.0600(7) 0.0423(5) 0.0618(7) -0.0016(5) 0.0488(6) -0.0016(5)
Mn2 0.0835(6) 0.0362(4) 0.0733(5) -0.0001(4) 0.0626(5) 0.0000(4)
Mn3 0.0943(7) 0.0605(5) 0.0949(6) 0.0177(5) 0.0830(6) 0.0175(5)
Mn4 0.0731(6) 0.0365(4) 0.0846(6) 0.0005(4) 0.0634(5) 0.0011(4)
S1 0.0763(11) 0.0401(7) 0.0816(11) 0.0113(7) 0.0330(9) 0.0098(7)
S2 0.163(2) 0.0889(14) 0.280(3) -0.0923(18) 0.199(2) -0.0621(14)
S3 0.276(3) 0.0958(15) 0.160(2) -0.0672(14) 0.195(2) -0.1006(19)
O1 0.0499(18) 0.0284(14) 0.0465(17) 0.0013(12) 0.0434(16) -0.0004(13)
O2 0.0459(17) 0.0241(14) 0.0481(17) 0.0012(12) 0.0422(15) 0.0012(12)
O3 0.070(2) 0.0442(19) 0.067(2) 0.0000(18) 0.044(2) -0.0021(18)
O4 0.130(4) 0.045(2) 0.115(3) 0.005(2) 0.098(3) 0.021(2)
O5 0.130(4) 0.058(2) 0.131(4) -0.006(2) 0.112(3) 0.004(2)
O6 0.088(3) 0.051(2) 0.110(3) -0.004(2) 0.074(3) -0.015(2)
O7 0.118(4) 0.087(3) 0.118(4) 0.025(3) 0.042(3) 0.028(3)
O8 0.089(3) 0.0360(18) 0.090(3) -0.0066(17) 0.073(2) -0.0083(17)
O9 0.113(3) 0.044(2) 0.136(3) 0.024(2) 0.102(3) 0.011(2)
O10 0.123(4) 0.059(2) 0.131(4) 0.004(2) 0.111(3) -0.007(2)
O11 0.111(3) 0.049(2) 0.096(3) -0.015(2) 0.081(3) -0.002(2)
O12 0.105(4) 0.082(3) 0.134(4) 0.026(3) 0.041(3) 0.022(3)
O13 0.174(5) 0.127(4) 0.172(5) 0.051(4) 0.154(5) 0.080(4)
O14 0.159(5) 0.121(4) 0.164(5) 0.065(4) 0.143(4) 0.043(4)
O15 0.068(3) 0.085(3) 0.118(4) 0.018(3) 0.048(3) -0.003(2)
O16 0.123(4) 0.078(3) 0.077(3) -0.004(2) 0.057(3) 0.017(3)
O17 0.160(5) 0.059(2) 0.070(3) 0.022(2) 0.047(3) -0.001(3)
O18 0.070(3) 0.055(2) 0.161(4) 0.003(3) 0.045(3) 0.025(2)
O19 0.221(7) 0.235(8) 0.292(9) -0.175(7) 0.232(7) -0.127(6)
O20 0.196(6) 0.071(3) 0.448(12) -0.070(5) 0.272(7) -0.038(3)
O21 0.285(9) 0.244(8) 0.200(6) -0.133(6) 0.218(7) -0.192(8)
O22 0.451(12) 0.068(3) 0.198(6) -0.039(3) 0.275(8) -0.067(5)
O23 0.388(13) 0.164(6) 0.114(5) 0.026(5) -0.010(7) -0.072(8)
O24 0.110(5) 0.170(7) 0.407(13) -0.083(8) -0.028(7) 0.038(5)
C1 0.069(4) 0.049(3) 0.066(3) -0.002(3) 0.058(3) -0.006(3)
C2 0.056(3) 0.042(3) 0.062(3) 0.007(3) 0.042(3) 0.006(3)
C3 0.083(4) 0.031(3) 0.073(4) -0.002(3) 0.041(4) -0.004(3)
C4 0.081(4) 0.045(3) 0.083(4) 0.013(3) 0.037(4) 0.009(3)
C5 0.074(4) 0.035(3) 0.068(4) 0.011(2) 0.045(3) 0.008(2)
C6 0.076(4) 0.034(3) 0.085(4) 0.001(3) 0.044(4) 0.004(3)
C7 0.068(4) 0.038(3) 0.063(3) 0.009(3) 0.033(3) 0.013(3)
C8 0.065(3) 0.033(2) 0.072(3) -0.007(2) 0.048(3) -0.005(2)
C9 0.080(4) 0.047(3) 0.103(4) 0.003(3) 0.071(4) 0.017(3)
C10 0.087(4) 0.039(3) 0.093(4) 0.011(3) 0.074(4) 0.006(3)
C11 0.071(3) 0.036(2) 0.068(3) -0.003(2) 0.057(3) -0.004(2)
C12 0.099(4) 0.038(3) 0.096(4) 0.003(3) 0.079(4) 0.009(3)
C13 0.088(4) 0.051(3) 0.076(4) 0.013(3) 0.063(3) 0.002(3)
C14 0.101(5) 0.030(2) 0.094(4) 0.004(3) 0.075(4) 0.006(3)
C15 0.085(5) 0.056(4) 0.133(6) -0.002(4) 0.089(5) -0.005(4)
C16 0.083(5) 0.050(3) 0.129(6) 0.002(4) 0.087(5) -0.002(3)
C17 0.106(6) 0.078(4) 0.124(6) -0.017(4) 0.088(5) -0.028(4)
C18 0.114(6) 0.092(5) 0.152(7) -0.045(5) 0.109(5) -0.046(4)
C19 0.104(6) 0.063(5) 0.198(9) -0.030(5) 0.123(6) -0.019(4)
C20 0.108(6) 0.053(4) 0.251(11) 0.019(6) 0.129(7) -0.009(4)
C21 0.105(5) 0.064(4) 0.193(8) 0.028(5) 0.105(6) 0.005(4)
C22 0.109(6) 0.066(4) 0.176(7) -0.046(5) 0.126(6) -0.027(4)
C23 0.148(7) 0.142(7) 0.140(7) -0.007(6) 0.130(6) 0.020(6)
C24 0.135(7) 0.128(6) 0.122(6) 0.019(5) 0.106(6) 0.037(5)
C25 0.084(4) 0.064(4) 0.110(5) -0.007(3) 0.084(4) 0.005(3)
C26 0.129(6) 0.068(4) 0.160(6) 0.003(4) 0.124(6) 0.010(4)
C27 0.135(6) 0.052(4) 0.203(8) -0.007(4) 0.139(7) 0.008(4)
C28 0.114(5) 0.064(4) 0.125(6) 0.005(4) 0.106(5) 0.016(4)
C29 0.137(6) 0.059(4) 0.109(5) 0.013(4) 0.109(5) 0.003(4)
C30 0.102(5) 0.061(4) 0.084(4) 0.007(3) 0.080(4) -0.001(3)
C31 0.123(6) 0.120(6) 0.127(6) 0.037(5) 0.103(5) 0.015(5)
C32 0.157(8) 0.141(7) 0.159(7) 0.016(6) 0.146(7) 0.001(6)
C33 0.168(8) 0.070(4) 0.125(6) -0.035(4) 0.131(6) -0.053(5)
C34 0.239(10) 0.052(4) 0.154(7) -0.001(4) 0.166(7) -0.024(5)
C35 0.182(7) 0.056(4) 0.123(5) 0.013(4) 0.128(6) 0.009(4)
C36 0.184(8) 0.060(4) 0.110(6) -0.022(4) 0.124(6) -0.028(5)
C37 0.153(7) 0.086(5) 0.106(5) -0.036(4) 0.104(5) -0.038(5)
C38 0.124(6) 0.068(4) 0.101(5) -0.026(4) 0.090(5) -0.017(4)
C39 0.119(6) 0.052(3) 0.085(5) 0.000(3) 0.082(5) 0.006(4)
C40 0.192(8) 0.074(4) 0.098(5) 0.003(4) 0.098(6) 0.023(5)
C41 0.226(10) 0.044(4) 0.113(6) -0.010(4) 0.131(7) 0.007(5)
C42 0.125(6) 0.062(4) 0.073(5) -0.007(4) 0.082(5) 0.001(4)

loop_
_atom_type_symbol
_atom_type_description
_atom_type_scat_dispersion_real
_atom_type_scat_dispersion_imag
_atom_type_scat_source
Mn Mn 0.3368 0.7283 'International Tables Vol C Tables 4.2.6.8 and 6.1.1.4'
S S 0.1246 0.1234 'International Tables Vol C Tables 4.2.6.8 and 6.1.1.4'
O O 0.0106 0.0060 'International Tables Vol C Tables 4.2.6.8 and 6.1.1.4'
C C 0.0033 0.0016 'International Tables Vol C Tables 4.2.6.8 and 6.1.1.4'
H H 0.0000 0.0000 'International Tables Vol C Tables 4.2.6.8 and 6.1.1.4'

loop_
_geom_angle_atom_site_label_1
_geom_angle_atom_site_label_2
_geom_angle_atom_site_label_3
_geom_angle
_geom_angle_site_symmetry_1
_geom_angle_site_symmetry_3
O1 Mn1 O1 180.00 . 3_755
O1 Mn1 O2 100.20(9) . .
O1 Mn1 O2 79.80(9) 3_755 .
O1 Mn1 O2 79.80(9) . 3_755
O1 Mn1 O2 100.20(9) 3_755 3_755
O2 Mn1 O2 180.00 . 3_755
O1 Mn1 O3 91.37(12) . 3_755
O1 Mn1 O3 88.63(12) 3_755 3_755
O2 Mn1 O3 91.92(11) . 3_755
O2 Mn1 O3 88.08(11) 3_755 3_755
O1 Mn1 O3 88.63(12) . .
O1 Mn1 O3 91.37(12) 3_755 .
O2 Mn1 O3 88.08(11) . .
O2 Mn1 O3 91.92(11) 3_755 .
O3 Mn1 O3 180.0 3_755 .
O2 Mn2 O9 88.99(13) . 2_654
O2 Mn2 O10 93.80(14) . 3_755
O9 Mn2 O10 87.31(15) 2_654 3_755
O2 Mn2 O11 96.46(13) . 1_554
O9 Mn2 O11 174.52(16) 2_654 1_554
O10 Mn2 O11 91.66(15) 3_755 1_554
O2 Mn2 O12 173.48(16) . .
O9 Mn2 O12 86.40(17) 2_654 .
O10 Mn2 O12 90.58(18) 3_755 .
O11 Mn2 O12 88.23(17) 1_554 .
O2 Mn2 O8 83.68(12) . .
O9 Mn2 O8 95.21(13) 2_654 .
O10 Mn2 O8 176.39(14) 3_755 .
O11 Mn2 O8 86.07(13) 1_554 .
O12 Mn2 O8 92.16(17) . .
O13 Mn3 O14 94.28(19) 3_655 .
O13 Mn3 O15 91.8(2) 3_655 .
O14 Mn3 O15 89.4(2) . .
O13 Mn3 O16 89.7(2) 3_655 3_756
O14 Mn3 O16 91.9(2) . 3_756
O15 Mn3 O16 178.00(17) . 3_756
O13 Mn3 O1 93.67(16) 3_655 .
O14 Mn3 O1 171.80(16) . .
O15 Mn3 O1 92.42(14) . .
O16 Mn3 O1 86.15(14) 3_756 .
O13 Mn3 O2 171.83(15) 3_655 3_755
O14 Mn3 O2 93.57(15) . 3_755
O15 Mn3 O2 86.05(14) . 3_755
O16 Mn3 O2 92.28(14) 3_756 3_755
O1 Mn3 O2 78.57(9) . 3_755
O4 Mn4 O1 89.26(13) 2_654 .
O4 Mn4 O5 87.56(15) 2_654 3_655
O1 Mn4 O5 93.29(14) . 3_655
O4 Mn4 O6 174.07(16) 2_654 .
O1 Mn4 O6 96.64(13) . .
O5 Mn4 O6 91.44(15) 3_655 .
O4 Mn4 O7 86.16(17) 2_654 .
O1 Mn4 O7 173.52(16) . .
O5 Mn4 O7 91.09(19) 3_655 .
O6 Mn4 O7 88.01(17) . .
O4 Mn4 O8 95.25(13) 2_654 .
O1 Mn4 O8 83.78(11) . .
O5 Mn4 O8 175.90(14) 3_655 .
O6 Mn4 O8 86.07(13) . .
O7 Mn4 O8 92.07(17) . .
O18 S1 O17 118.6(3) . .
O18 S1 C8 108.9(3) . .
O17 S1 C8 108.8(3) . .
O18 S1 C5 107.4(3) . .
O17 S1 C5 107.7(3) . .
C8 S1 C5 104.5(2) . .
O20 S2 O19 119.1(4) . .
O20 S2 C19 109.3(4) . .
O19 S2 C19 107.0(5) . .
O20 S2 C22 108.3(4) . .
O19 S2 C22 109.5(5) . .
C19 S2 C22 102.4(3) . .
O21 S3 O22 116.9(4) . .
O21 S3 C36 107.9(5) . .
O22 S3 C36 110.2(4) . .
O21 S3 C33 109.2(5) . .
O22 S3 C33 108.7(4) . .
C36 S3 C33 103.1(3) . .
Mn1 O1 Mn4 126.82(12) . .
Mn1 O1 Mn3 101.04(10) . .
Mn4 O1 Mn3 111.86(12) . .
Mn2 O2 Mn1 127.13(13) . .
Mn2 O2 Mn3 112.00(11) . 3_755
Mn1 O2 Mn3 100.59(10) . 3_755
C1 O3 Mn1 121.0(3) . .
C14 O4 Mn4 141.0(3) . 2_644
C28 O5 Mn4 129.2(4) . 3_655
C15 O6 Mn4 133.2(4) . .
C1 O8 Mn2 115.8(3) . .
C1 O8 Mn4 115.7(3) . .
Mn2 O8 Mn4 122.11(14) . .
C14 O9 Mn2 140.7(4) . 2_644
C29 O10 Mn2 127.9(4) . 3_755
C42 O11 Mn2 133.4(4) . 1_556
C28 O13 Mn3 140.8(4) . 3_655
C29 O14 Mn3 140.3(4) . .
C15 O15 Mn3 130.7(4) . .
C42 O16 Mn3 129.8(4) . 3_756
O3 C1 O8 125.1(5) . .
O3 C1 C2 119.9(4) . .
O8 C1 C2 115.0(5) . .
C3 C2 C7 117.4(5) . .
C3 C2 C1 122.0(4) . .
C7 C2 C1 120.6(5) . .
C2 C3 C4 123.4(5) . .
C3 C4 C5 117.3(5) . .
C6 C5 C4 120.3(5) . .
C6 C5 S1 123.5(4) . .
C4 C5 S1 116.2(4) . .
C7 C6 C5 119.8(5) . .
C6 C7 C2 121.8(5) . .
C13 C8 C9 119.9(4) . .
C13 C8 S1 119.8(4) . .
C9 C8 S1 120.2(4) . .
C10 C9 C8 120.3(5) . .
C9 C10 C11 120.9(5) . .
C10 C11 C12 118.5(4) . .
C10 C11 C14 121.2(4) . .
C12 C11 C14 120.4(4) . .
C13 C12 C11 120.7(5) . .
C8 C13 C12 119.7(5) . .
O4 C14 O9 124.2(4) . .
O4 C14 C11 118.3(5) . .
O9 C14 C11 117.5(5) . .
O15 C15 O6 128.6(6) . .
O15 C15 C16 116.9(6) . .
O6 C15 C16 114.5(7) . .
C17 C16 C21 119.6(6) . .
C17 C16 C15 122.2(6) . .
C21 C16 C15 118.2(7) . .
C16 C17 C18 121.8(7) . .
C19 C18 C17 119.8(8) . .
C18 C19 C20 120.1(7) . .
C18 C19 S2 123.2(8) . .
C20 C19 S2 116.7(7) . .
C19 C20 C21 122.4(7) . .
C16 C21 C20 116.4(7) . .
C23 C22 C27 120.5(6) . .
C23 C22 S2 118.6(6) . .
C27 C22 S2 120.9(7) . .
C22 C23 C24 120.6(7) . .
C23 C24 C25 118.8(7) . .
C26 C25 C24 120.5(6) . .
C26 C25 C28 120.8(6) . .
C24 C25 C28 118.6(6) . .
C25 C26 C27 120.1(7) . .
C22 C27 C26 119.4(7) . .
O13 C28 O5 125.4(5) . .
O13 C28 C25 116.3(6) . .
O5 C28 C25 118.3(6) . .
O14 C29 O10 126.6(5) . .
O14 C29 C30 116.6(6) . .
O10 C29 C30 116.7(6) . .
C35 C30 C31 120.8(6) . .
C35 C30 C29 121.1(6) . .
C31 C30 C29 118.1(6) . .
C30 C31 C32 120.6(7) . .
C33 C32 C31 119.0(7) . .
C32 C33 C34 121.3(6) . .
C32 C33 S3 119.5(7) . .
C34 C33 S3 119.2(7) . .
C33 C34 C35 119.2(7) . .
C30 C35 C34 118.9(7) . .
C37 C36 C41 119.8(7) . .
C37 C36 S3 124.1(8) . .
C41 C36 S3 116.0(6) . .
C36 C37 C38 119.7(8) . .
C39 C38 C37 122.6(7) . .
C38 C39 C40 119.4(6) . .
C38 C39 C42 121.8(6) . .
C40 C39 C42 118.7(7) . .
C39 C40 C41 116.2(7) . .
C36 C41 C40 122.2(7) . .
O16 C42 O11 129.6(6) . .
O16 C42 C39 115.4(6) . .
O11 C42 C39 114.9(6) . .

loop_
_geom_bond_atom_site_label_1
_geom_bond_atom_site_label_2
_geom_bond_distance
_geom_bond_site_symmetry_2
Mn1 O1 2.133(3) .
Mn1 O1 2.133(3) 3_755
Mn1 O2 2.143(2) .
Mn1 O2 2.143(2) 3_755
Mn1 O3 2.182(3) 3_755
Mn1 O3 2.182(3) .
Mn2 O2 2.130(3) .
Mn2 O9 2.149(3) 2_654
Mn2 O10 2.155(4) 3_755
Mn2 O11 2.155(3) 1_554
Mn2 O12 2.200(4) .
Mn2 O8 2.222(3) .
Mn3 O13 2.079(4) 3_655
Mn3 O14 2.081(4) .
Mn3 O15 2.156(5) .
Mn3 O16 2.160(5) 3_756
Mn3 O1 2.164(3) .
Mn3 O2 2.168(3) 3_755
Mn4 O4 2.140(3) 2_654
Mn4 O1 2.141(3) .
Mn4 O5 2.149(4) 3_655
Mn4 O6 2.161(4) .
Mn4 O7 2.190(4) .
Mn4 O8 2.229(3) .
S1 O18 1.431(5) .
S1 O17 1.440(4) .
S1 C8 1.743(4) .
S1 C5 1.767(5) .
S2 O20 1.433(7) .
S2 O19 1.447(9) .
S2 C19 1.726(7) .
S2 C22 1.750(6) .
S3 O21 1.402(9) .
S3 O22 1.445(7) .
S3 C36 1.729(7) .
S3 C33 1.750(6) .
O2 Mn3 2.168(3) 3_755
O3 C1 1.248(6) .
O4 C14 1.229(6) .
O4 Mn4 2.140(3) 2_644
O5 C28 1.231(7) .
O5 Mn4 2.149(4) 3_655
O6 C15 1.251(7) .
O8 C1 1.294(5) .
O9 C14 1.233(6) .
O9 Mn2 2.149(3) 2_644
O10 C29 1.245(7) .
O10 Mn2 2.155(4) 3_755
O11 C42 1.238(7) .
O11 Mn2 2.155(3) 1_556
O13 C28 1.227(7) .
O13 Mn3 2.079(4) 3_655
O14 C29 1.228(7) .
O15 C15 1.231(7) .
O16 C42 1.212(7) .
O16 Mn3 2.160(5) 3_756
C1 C2 1.491(7) .
C2 C3 1.362(6) .
C2 C7 1.389(6) .
C3 C4 1.377(7) .
C4 C5 1.399(6) .
C5 C6 1.384(7) .
C6 C7 1.351(7) .
C8 C13 1.379(7) .
C8 C9 1.381(7) .
C9 C10 1.365(6) .
C10 C11 1.388(6) .
C11 C12 1.388(6) .
C11 C14 1.488(6) .
C12 C13 1.381(6) .
C15 C16 1.512(8) .
C16 C17 1.389(8) .
C16 C21 1.412(8) .
C17 C18 1.403(8) .
C18 C19 1.357(10) .
C19 C20 1.372(10) .
C20 C21 1.447(10) .
C22 C23 1.349(10) .
C22 C27 1.359(9) .
C23 C24 1.386(9) .
C24 C25 1.393(8) .
C25 C26 1.333(8) .
C25 C28 1.517(7) .
C26 C27 1.409(9) .
C29 C30 1.517(7) .
C30 C35 1.335(8) .
C30 C31 1.354(8) .
C31 C32 1.404(9) .
C32 C33 1.340(10) .
C33 C34 1.354(10) .
C34 C35 1.437(9) .
C36 C37 1.342(10) .
C36 C41 1.374(10) .
C37 C38 1.409(8) .
C38 C39 1.372(8) .
C39 C40 1.403(9) .
C39 C42 1.522(8) .
C40 C41 1.460(9) .

loop_
_platon_squeeze_void_nr
_platon_squeeze_void_average_x
_platon_squeeze_void_average_y
_platon_squeeze_void_average_z
_platon_squeeze_void_volume
_platon_squeeze_void_count_electrons
_platon_squeeze_void_content
1 -0.022 0.300 0.250 3371 944 ' '
